data_1553272
loop_
_publ_author_name
'Ohui, Kateryna'
'Afanasenko, Eleonora'
'Bacher, Felix'
'Ting, Rachel Lim Xue'
'Zafar, Ayesha'
'Blanco-Cabra, N\'uria'
'Torrents, Eduard'
'D\"om\"ot\"or, Orsolya'
'May, N\'ora V'
'Darvasiova, Denisa'
'Enyedy, \'Eva A'
'Popovi\'c-Bijeli\'c, Ana'
'Reynisson, J\'ohannes'
'Rapta, Peter'
'Babak, Maria V.'
'Pastorin, Giorgia'
'Arion, Vladimir B.'

_publ_section_title
;
 New Water-Soluble Copper(II) Complexes with Morpholine-Thiosemicarbazone
 Hybrids: Insights into the Anticancer and Antibacterial Mode of Action.
;
_journal_issue 2
_journal_name_full 'Journal of medicinal chemistry'
_journal_page_first 512
_journal_page_last 530
_journal_paper_doi 10.1021/acs.jmedchem.8b01031
_journal_volume 62
_journal_year 2019
_chemical_formula_moiety 'C18 H21 N5 O S'
_chemical_formula_sum 'C18 H21 N5 O S'
_chemical_formula_weight 355.46
_space_group_crystal_system monoclinic
_space_group_IT_number 14
_space_group_name_Hall '-P 2yn'
_space_group_name_H-M_alt 'P 1 21/n 1'
_atom_sites_solution_hydrogens geom
_audit_creation_method SHELXL-2014
_cell_angle_alpha 90
_cell_angle_beta 97.810(2)
_cell_angle_gamma 90
_cell_formula_units_Z 4
_cell_length_a 7.1287(2)
_cell_length_b 15.0536(6)
_cell_length_c 16.4704(6)
_cell_measurement_reflns_used 5701
_cell_measurement_temperature 100(2)
_cell_measurement_theta_max 28.26
_cell_measurement_theta_min 2.50
_cell_volume 1751.09(11)
_computing_cell_refinement 'Bruker SAINT'
_computing_data_collection 'Bruker APEX2'
_computing_data_reduction 'Bruker SAINT'
_computing_molecular_graphics 'Bruker SHELXTL'
_computing_publication_material 'Bruker SHELXTL'
_computing_structure_refinement 'SHELXL-2014 (Sheldrick, 2014)'
_computing_structure_solution 'SHELXS-2014 (Sheldrick, 2014)'
_diffrn_ambient_temperature 100(2)
_diffrn_measured_fraction_theta_full 0.999
_diffrn_measured_fraction_theta_max 0.969
_diffrn_measurement_device_type 'Bruker APEX-II CCD'
_diffrn_measurement_method '\f and \w scans'
_diffrn_radiation_type MoK\a
_diffrn_radiation_wavelength 0.71073
_diffrn_reflns_av_R_equivalents 0.0503
_diffrn_reflns_av_unetI/netI 0.0443
_diffrn_reflns_Laue_measured_fraction_full 0.999
_diffrn_reflns_Laue_measured_fraction_max 0.969
_diffrn_reflns_limit_h_max 10
_diffrn_reflns_limit_h_min -10
_diffrn_reflns_limit_k_max 21
_diffrn_reflns_limit_k_min -21
_diffrn_reflns_limit_l_max 22
_diffrn_reflns_limit_l_min -23
_diffrn_reflns_number 24802
_diffrn_reflns_point_group_measured_fraction_full 0.999
_diffrn_reflns_point_group_measured_fraction_max 0.969
_diffrn_reflns_theta_full 25.242
_diffrn_reflns_theta_max 30.081
_diffrn_reflns_theta_min 2.706
_exptl_absorpt_coefficient_mu 0.202
_exptl_absorpt_correction_T_max 0.9880
_exptl_absorpt_correction_T_min 0.9608
_exptl_absorpt_correction_type multi-scan
_exptl_absorpt_process_details SADABS
_exptl_crystal_colour block
_exptl_crystal_density_diffrn 1.348
_exptl_crystal_description yellow
_exptl_crystal_F_000 752
_exptl_crystal_size_max 0.200
_exptl_crystal_size_mid 0.060
_exptl_crystal_size_min 0.060
_refine_diff_density_max 0.638
_refine_diff_density_min -0.278
_refine_diff_density_rms 0.063
_refine_ls_extinction_method none
_refine_ls_goodness_of_fit_ref 1.033
_refine_ls_hydrogen_treatment constr
_refine_ls_matrix_type full
_refine_ls_number_parameters 226
_refine_ls_number_reflns 4975
_refine_ls_number_restraints 0
_refine_ls_restrained_S_all 1.033
_refine_ls_R_factor_all 0.0633
_refine_ls_R_factor_gt 0.0454
_refine_ls_shift/su_max 0.001
_refine_ls_shift/su_mean 0.000
_refine_ls_structure_factor_coef Fsqd
_refine_ls_weighting_details 'w=1/[\s^2^(Fo^2^)+(0.0716P)^2^+0.4404P] where P=(Fo^2^+2Fc^2^)/3'
_refine_ls_weighting_scheme calc
_refine_ls_wR_factor_gt 0.1203
_refine_ls_wR_factor_ref 0.1330
_reflns_Friedel_coverage 0.000
_reflns_number_gt 3839
_reflns_number_total 4975
_reflns_threshold_expression 'I > 2\s(I)'
_cod_data_source_file jm8b01031_si_016.cif
_cod_data_source_block elaf011
_cod_original_sg_symbol_H-M 'P 21/n'
_cod_database_code 1553272
_shelx_space_group_comment
;
The symmetry employed for this shelxl refinement is uniquely defined
by the following loop, which should always be used as a source of
symmetry information in preference to the above space-group names.
They are only intended as comments.
;
_shelx_estimated_absorpt_t_min 0.961
_shelx_estimated_absorpt_t_max 0.988
_shelxl_version_number 2014-3

loop_
_space_group_symop_operation_xyz
'x, y, z'
'-x+1/2, y+1/2, -z+1/2'
'-x, -y, -z'
'x-1/2, -y-1/2, z-1/2'

loop_
_atom_site_label
_atom_site_type_symbol
_atom_site_fract_x
_atom_site_fract_y
_atom_site_fract_z
_atom_site_U_iso_or_equiv
_atom_site_adp_type
_atom_site_occupancy
_atom_site_site_symmetry_order
_atom_site_calc_flag
_atom_site_refinement_flags_posn
_atom_site_refinement_flags_adp
S1 S 0.77866(5) 0.78044(3) 0.23039(2) 0.02304(12) Uani 1 1 d . .
O1 O 0.75438(16) 0.84787(8) -0.40901(7) 0.0288(3) Uani 1 1 d . .
N1 N 0.71452(17) 0.95352(9) -0.00366(8) 0.0186(3) Uani 1 1 d . .
N2 N 0.93624(17) 1.00867(9) 0.15438(8) 0.0197(3) Uani 1 1 d . .
N3 N 0.86086(17) 0.92564(8) 0.15511(8) 0.0185(3) Uani 1 1 d . .
H3 H 0.7833 0.9063 0.1127 0.022 Uiso 1 1 calc R U
N4 N 1.05370(17) 0.89985(9) 0.27593(8) 0.0197(3) Uani 1 1 d . .
H4 H 1.1074 0.9505 0.2655 0.024 Uiso 1 1 calc R U
N5 N 0.62982(16) 0.95603(8) -0.28317(7) 0.0169(3) Uani 1 1 d . .
C1 C 0.6222(2) 0.93578(11) -0.07823(9) 0.0200(3) Uani 1 1 d . .
H1 H 0.5752 0.8772 -0.0886 0.024 Uiso 1 1 calc R U
C2 C 0.59058(19) 0.99758(10) -0.14153(9) 0.0186(3) Uani 1 1 d . .
C3 C 0.6543(2) 1.08368(10) -0.12457(9) 0.0194(3) Uani 1 1 d . .
H3A H 0.6311 1.1287 -0.1651 0.023 Uiso 1 1 calc R U
C4 C 0.7517(2) 1.10355(10) -0.04824(9) 0.0200(3) Uani 1 1 d . .
H4A H 0.7975 1.1620 -0.0361 0.024 Uiso 1 1 calc R U
C5 C 0.7816(2) 1.03664(10) 0.01066(9) 0.0193(3) Uani 1 1 d . .
C6 C 0.8936(2) 1.05686(11) 0.08997(9) 0.0197(3) Uani 1 1 d . .
H6 H 0.9432 1.1155 0.0945 0.024 Uiso 1 1 calc R U
C7 C 0.9066(2) 0.87257(10) 0.22225(9) 0.0191(3) Uani 1 1 d . .
C8 C 0.4932(2) 0.97286(11) -0.22532(9) 0.0202(3) Uani 1 1 d . .
H8A H 0.4157 0.9189 -0.2210 0.024 Uiso 1 1 calc R U
H8B H 0.4071 1.0216 -0.2467 0.024 Uiso 1 1 calc R U
C9 C 0.5257(2) 0.95108(11) -0.36667(9) 0.0209(3) Uani 1 1 d . .
H9A H 0.4616 1.0084 -0.3810 0.025 Uiso 1 1 calc R U
H9B H 0.4276 0.9042 -0.3690 0.025 Uiso 1 1 calc R U
C10 C 0.6606(2) 0.93032(11) -0.42768(10) 0.0253(3) Uani 1 1 d . .
H10A H 0.5892 0.9277 -0.4836 0.030 Uiso 1 1 calc R U
H10B H 0.7557 0.9784 -0.4266 0.030 Uiso 1 1 calc R U
C11 C 0.8576(2) 0.85196(12) -0.32832(11) 0.0272(4) Uani 1 1 d . .
H11A H 0.9542 0.8994 -0.3261 0.033 Uiso 1 1 calc R U
H11B H 0.9239 0.7949 -0.3154 0.033 Uiso 1 1 calc R U
C12 C 0.7272(2) 0.87040(10) -0.26516(10) 0.0206(3) Uani 1 1 d . .
H12A H 0.6326 0.8222 -0.2660 0.025 Uiso 1 1 calc R U
H12B H 0.8015 0.8724 -0.2098 0.025 Uiso 1 1 calc R U
C13 C 1.1303(2) 0.85381(10) 0.34844(9) 0.0193(3) Uani 1 1 d . .
C14 C 1.3195(2) 0.82855(10) 0.35683(9) 0.0210(3) Uani 1 1 d . .
H14 H 1.3909 0.8374 0.3128 0.025 Uiso 1 1 calc R U
C15 C 1.4042(2) 0.79045(10) 0.42923(10) 0.0240(3) Uani 1 1 d . .
H15 H 1.5342 0.7744 0.4350 0.029 Uiso 1 1 calc R U
C16 C 1.3004(3) 0.77560(11) 0.49318(10) 0.0268(4) Uani 1 1 d . .
H16 H 1.3585 0.7489 0.5426 0.032 Uiso 1 1 calc R U
C17 C 1.1114(2) 0.79989(11) 0.48461(10) 0.0273(4) Uani 1 1 d . .
H17 H 1.0396 0.7894 0.5282 0.033 Uiso 1 1 calc R U
C18 C 1.0258(2) 0.83952(11) 0.41279(10) 0.0239(3) Uani 1 1 d . .
H18 H 0.8965 0.8568 0.4076 0.029 Uiso 1 1 calc R U

loop_
_atom_site_aniso_label
_atom_site_aniso_U_11
_atom_site_aniso_U_22
_atom_site_aniso_U_33
_atom_site_aniso_U_23
_atom_site_aniso_U_13
_atom_site_aniso_U_12
S1 0.01902(19) 0.0212(2) 0.0280(2) 0.00303(15) 0.00011(14) -0.00246(14)
O1 0.0288(6) 0.0283(6) 0.0293(6) -0.0086(5) 0.0039(5) 0.0042(5)
N1 0.0167(6) 0.0204(6) 0.0191(6) 0.0016(5) 0.0035(5) 0.0010(5)
N2 0.0169(6) 0.0205(7) 0.0220(6) 0.0004(5) 0.0032(5) -0.0001(5)
N3 0.0167(5) 0.0192(6) 0.0190(6) 0.0005(5) 0.0006(5) -0.0014(5)
N4 0.0206(6) 0.0183(6) 0.0197(6) 0.0026(5) 0.0011(5) -0.0023(5)
N5 0.0156(5) 0.0176(6) 0.0175(6) -0.0004(5) 0.0018(4) 0.0026(5)
C1 0.0174(6) 0.0207(8) 0.0223(7) -0.0003(6) 0.0047(5) -0.0010(6)
C2 0.0136(6) 0.0239(8) 0.0187(7) 0.0001(6) 0.0039(5) 0.0029(5)
C3 0.0189(6) 0.0208(8) 0.0192(7) 0.0046(6) 0.0049(5) 0.0040(6)
C4 0.0191(7) 0.0194(7) 0.0223(7) 0.0003(6) 0.0053(6) 0.0001(6)
C5 0.0151(6) 0.0234(8) 0.0199(7) 0.0014(6) 0.0036(5) 0.0017(6)
C6 0.0173(6) 0.0208(8) 0.0209(7) 0.0006(6) 0.0024(5) -0.0001(6)
C7 0.0149(6) 0.0212(8) 0.0215(7) -0.0004(6) 0.0034(5) 0.0032(5)
C8 0.0158(6) 0.0252(8) 0.0198(7) -0.0005(6) 0.0027(5) 0.0010(6)
C9 0.0229(7) 0.0201(8) 0.0189(7) -0.0013(6) -0.0006(6) 0.0021(6)
C10 0.0298(8) 0.0239(8) 0.0225(8) -0.0034(6) 0.0048(6) -0.0003(6)
C11 0.0205(7) 0.0269(9) 0.0338(9) -0.0064(7) 0.0023(6) 0.0040(6)
C12 0.0182(7) 0.0181(7) 0.0246(8) 0.0003(6) -0.0002(6) 0.0012(6)
C13 0.0224(7) 0.0163(7) 0.0188(7) -0.0006(6) 0.0012(5) -0.0021(6)
C14 0.0230(7) 0.0190(8) 0.0211(7) -0.0018(6) 0.0038(6) -0.0025(6)
C15 0.0238(7) 0.0190(8) 0.0275(8) -0.0022(6) -0.0023(6) 0.0001(6)
C16 0.0378(9) 0.0213(8) 0.0197(8) 0.0014(6) -0.0027(6) -0.0050(7)
C17 0.0356(9) 0.0255(8) 0.0217(8) 0.0001(6) 0.0076(6) -0.0055(7)
C18 0.0237(7) 0.0235(8) 0.0256(8) -0.0017(6) 0.0072(6) -0.0016(6)

loop_
_atom_type_symbol
_atom_type_description
_atom_type_scat_dispersion_real
_atom_type_scat_dispersion_imag
_atom_type_scat_source
C C 0.0033 0.0016 'International Tables Vol C Tables 4.2.6.8 and 6.1.1.4'
H H 0.0000 0.0000 'International Tables Vol C Tables 4.2.6.8 and 6.1.1.4'
N N 0.0061 0.0033 'International Tables Vol C Tables 4.2.6.8 and 6.1.1.4'
O O 0.0106 0.0060 'International Tables Vol C Tables 4.2.6.8 and 6.1.1.4'
S S 0.1246 0.1234 'International Tables Vol C Tables 4.2.6.8 and 6.1.1.4'

loop_
_geom_angle_atom_site_label_1
_geom_angle_atom_site_label_2
_geom_angle_atom_site_label_3
_geom_angle
C10 O1 C11 109.29(12)
C1 N1 C5 117.63(13)
C6 N2 N3 118.40(13)
N2 N3 C7 119.51(13)
N2 N3 H3 120.2
C7 N3 H3 120.2
C7 N4 C13 125.48(13)
C7 N4 H4 117.3
C13 N4 H4 117.3
C9 N5 C8 108.60(11)
C9 N5 C12 107.90(12)
C8 N5 C12 110.76(12)
N1 C1 C2 124.25(14)
N1 C1 H1 117.9
C2 C1 H1 117.9
C3 C2 C1 117.23(14)
C3 C2 C8 120.84(14)
C1 C2 C8 121.94(14)
C4 C3 C2 119.62(14)
C4 C3 H3A 120.2
C2 C3 H3A 120.2
C3 C4 C5 119.10(14)
C3 C4 H4A 120.4
C5 C4 H4A 120.4
N1 C5 C4 122.09(14)
N1 C5 C6 119.03(13)
C4 C5 C6 118.87(14)
N2 C6 C5 130.98(15)
N2 C6 H6 114.5
C5 C6 H6 114.5
N4 C7 N3 115.69(13)
N4 C7 S1 125.89(12)
N3 C7 S1 118.41(11)
N5 C8 C2 111.88(11)
N5 C8 H8A 109.2
C2 C8 H8A 109.2
N5 C8 H8B 109.2
C2 C8 H8B 109.2
H8A C8 H8B 107.9
N5 C9 C10 110.18(12)
N5 C9 H9A 109.6
C10 C9 H9A 109.6
N5 C9 H9B 109.6
C10 C9 H9B 109.6
H9A C9 H9B 108.1
O1 C10 C9 111.00(13)
O1 C10 H10A 109.4
C9 C10 H10A 109.4
O1 C10 H10B 109.4
C9 C10 H10B 109.4
H10A C10 H10B 108.0
O1 C11 C12 111.13(12)
O1 C11 H11A 109.4
C12 C11 H11A 109.4
O1 C11 H11B 109.4
C12 C11 H11B 109.4
H11A C11 H11B 108.0
N5 C12 C11 109.80(13)
N5 C12 H12A 109.7
C11 C12 H12A 109.7
N5 C12 H12B 109.7
C11 C12 H12B 109.7
H12A C12 H12B 108.2
C14 C13 C18 119.64(14)
C14 C13 N4 118.23(13)
C18 C13 N4 121.96(14)
C15 C14 C13 120.16(14)
C15 C14 H14 119.9
C13 C14 H14 119.9
C16 C15 C14 120.39(15)
C16 C15 H15 119.8
C14 C15 H15 119.8
C15 C16 C17 119.52(15)
C15 C16 H16 120.2
C17 C16 H16 120.2
C16 C17 C18 120.59(15)
C16 C17 H17 119.7
C18 C17 H17 119.7
C17 C18 C13 119.69(15)
C17 C18 H18 120.2
C13 C18 H18 120.2

loop_
_geom_bond_atom_site_label_1
_geom_bond_atom_site_label_2
_geom_bond_distance
S1 C7 1.6752(16)
O1 C10 1.424(2)
O1 C11 1.430(2)
N1 C1 1.3391(19)
N1 C5 1.349(2)
N2 C6 1.2870(19)
N2 N3 1.3612(18)
N3 C7 1.3673(19)
N3 H3 0.8800
N4 C7 1.3410(19)
N4 C13 1.4239(19)
N4 H4 0.8800
N5 C9 1.4731(18)
N5 C8 1.4738(18)
N5 C12 1.4750(19)
C1 C2 1.393(2)
C1 H1 0.9500
C2 C3 1.389(2)
C2 C8 1.505(2)
C3 C4 1.384(2)
C3 H3A 0.9500
C4 C5 1.395(2)
C4 H4A 0.9500
C5 C6 1.467(2)
C6 H6 0.9500
C8 H8A 0.9900
C8 H8B 0.9900
C9 C10 1.515(2)
C9 H9A 0.9900
C9 H9B 0.9900
C10 H10A 0.9900
C10 H10B 0.9900
C11 C12 1.512(2)
C11 H11A 0.9900
C11 H11B 0.9900
C12 H12A 0.9900
C12 H12B 0.9900
C13 C14 1.390(2)
C13 C18 1.393(2)
C14 C15 1.386(2)
C14 H14 0.9500
C15 C16 1.385(2)
C15 H15 0.9500
C16 C17 1.385(3)
C16 H16 0.9500
C17 C18 1.390(2)
C17 H17 0.9500
C18 H18 0.9500

loop_
_geom_hbond_atom_site_label_D
_geom_hbond_atom_site_label_H
_geom_hbond_atom_site_label_A
_geom_hbond_distance_DH
_geom_hbond_distance_HA
_geom_hbond_distance_DA
_geom_hbond_angle_DHA
_geom_hbond_site_symmetry_A
N3 H3 N1 0.88 2.04 2.7131(18) 132.5 .
N4 H4 N5 0.88 2.33 3.1205(17) 149.6 3_775
C11 H11B S1 0.99 2.78 3.6233(16) 143.4 4_675
C12 H12A S1 0.99 2.95 3.9145(16) 164.3 4_575
C12 H12B N2 0.99 2.66 3.3479(19) 126.8 3_775

loop_
_geom_torsion_atom_site_label_1
_geom_torsion_atom_site_label_2
_geom_torsion_atom_site_label_3
_geom_torsion_atom_site_label_4
_geom_torsion
C6 N2 N3 C7 178.86(13)
C5 N1 C1 C2 -0.3(2)
N1 C1 C2 C3 -2.2(2)
N1 C1 C2 C8 177.28(13)
C1 C2 C3 C4 2.7(2)
C8 C2 C3 C4 -176.79(13)
C2 C3 C4 C5 -0.9(2)
C1 N1 C5 C4 2.2(2)
C1 N1 C5 C6 -176.21(12)
C3 C4 C5 N1 -1.7(2)
C3 C4 C5 C6 176.78(13)
N3 N2 C6 C5 -4.2(2)
N1 C5 C6 N2 -3.9(2)
C4 C5 C6 N2 177.62(15)
C13 N4 C7 N3 -177.70(13)
C13 N4 C7 S1 1.8(2)
N2 N3 C7 N4 -13.29(19)
N2 N3 C7 S1 167.19(10)
C9 N5 C8 C2 -168.17(13)
C12 N5 C8 C2 73.51(16)
C3 C2 C8 N5 80.82(17)
C1 C2 C8 N5 -98.63(16)
C8 N5 C9 C10 -177.85(13)
C12 N5 C9 C10 -57.74(16)
C11 O1 C10 C9 -59.22(16)
N5 C9 C10 O1 59.59(17)
C10 O1 C11 C12 59.62(17)
C9 N5 C12 C11 57.82(15)
C8 N5 C12 C11 176.56(12)
O1 C11 C12 N5 -59.90(17)
C7 N4 C13 C14 120.90(16)
C7 N4 C13 C18 -63.9(2)
C18 C13 C14 C15 -0.9(2)
N4 C13 C14 C15 174.48(14)
C13 C14 C15 C16 1.3(2)
C14 C15 C16 C17 -0.6(2)
C15 C16 C17 C18 -0.5(2)
C16 C17 C18 C13 0.9(2)
C14 C13 C18 C17 -0.2(2)
N4 C13 C18 C17 -175.38(15)
